data_7214465
loop_
_publ_author_name
'Khavasi, Hamid Reza'
'Hosseini, Mahdieh'
'Tehrani, Alireza Azhdari'
'Naderi, Soheila'

_publ_section_title
;
 Strengthening N&#x22EF;X halogen bonding via nitrogen substitution in the
 aromatic framework of halogen-substituted arylpyrazinamides
;
_journal_issue 21
_journal_name_full CrystEngComm
_journal_page_first 4546
_journal_paper_doi 10.1039/c3ce41856a
_journal_volume 16
_journal_year 2014
_chemical_formula_sum 'C11 H8 F N3 O'
_chemical_formula_weight 217.20
_chemical_name_systematic
; 
 ? 
;
_space_group_IT_number 14
_symmetry_cell_setting monoclinic
_symmetry_space_group_name_Hall '-P 2ybc'
_symmetry_space_group_name_H-M 'P 1 21/c 1'
_atom_sites_solution_hydrogens geom
_atom_sites_solution_primary direct
_atom_sites_solution_secondary difmap
_audit_creation_method SHELXL-97
_cell_angle_alpha 90.00
_cell_angle_beta 92.58(2)
_cell_angle_gamma 90.00
_cell_formula_units_Z 8
_cell_length_a 6.0141(15)
_cell_length_b 23.974(5)
_cell_length_c 13.582(3)
_cell_measurement_reflns_used 21289
_cell_measurement_temperature 298(2)
_cell_measurement_theta_max 29.22
_cell_measurement_theta_min 2.27
_cell_volume 1956.3(8)
_computing_structure_refinement 'SHELXL-97 (Sheldrick, 1997)'
_computing_structure_solution 'SHELXS-97 (Sheldrick, 1990)'
_diffrn_ambient_temperature 298(2)
_diffrn_measured_fraction_theta_full 0.995
_diffrn_measured_fraction_theta_max 0.995
_diffrn_measurement_device_type 'APEX2 CCD area detector'
_diffrn_measurement_method 'phi and omega scans'
_diffrn_radiation_monochromator graphite
_diffrn_radiation_source 'fine-focus sealed tube'
_diffrn_radiation_type MoK\a
_diffrn_radiation_wavelength 0.71073
_diffrn_reflns_av_R_equivalents 0.1016
_diffrn_reflns_av_sigmaI/netI 0.1026
_diffrn_reflns_limit_h_max 8
_diffrn_reflns_limit_h_min -8
_diffrn_reflns_limit_k_max 30
_diffrn_reflns_limit_k_min -32
_diffrn_reflns_limit_l_max 17
_diffrn_reflns_limit_l_min -18
_diffrn_reflns_number 21289
_diffrn_reflns_theta_full 29.22
_diffrn_reflns_theta_max 29.22
_diffrn_reflns_theta_min 2.27
_diffrn_standards_number 0
_exptl_absorpt_coefficient_mu 0.112
_exptl_absorpt_correction_T_max 0.995
_exptl_absorpt_correction_T_min 0.975
_exptl_absorpt_correction_type multi-scan
_exptl_absorpt_process_details 'SADABS (Sheldric, 1998a)'
_exptl_crystal_colour Colorless
_exptl_crystal_density_diffrn 1.475
_exptl_crystal_density_method 'not measured'
_exptl_crystal_description CPlate
_exptl_crystal_F_000 896
_exptl_crystal_size_max 0.35
_exptl_crystal_size_mid 0.20
_exptl_crystal_size_min 0.07
_refine_diff_density_max 0.151
_refine_diff_density_min -0.146
_refine_diff_density_rms 0.031
_refine_ls_extinction_method none
_refine_ls_goodness_of_fit_ref 0.864
_refine_ls_hydrogen_treatment constr
_refine_ls_matrix_type full
_refine_ls_number_parameters 289
_refine_ls_number_reflns 5283
_refine_ls_number_restraints 0
_refine_ls_restrained_S_all 0.864
_refine_ls_R_factor_all 0.1738
_refine_ls_R_factor_gt 0.0538
_refine_ls_shift/su_max 0.002
_refine_ls_shift/su_mean 0.001
_refine_ls_structure_factor_coef Fsqd
_refine_ls_weighting_details 'calc w=1/[\s^2^(Fo^2^)+(0.0405P)^2^+0.0000P] where P=(Fo^2^+2Fc^2^)/3'
_refine_ls_weighting_scheme calc
_refine_ls_wR_factor_gt 0.0885
_refine_ls_wR_factor_ref 0.1149
_reflns_number_gt 4152
_reflns_number_total 5283
_reflns_threshold_expression >2sigma(I)
_cod_data_source_file c3ce41856a2.cif
_cod_data_source_block new
_cod_depositor_comments
;
The following automatic conversions were performed:

'_symmetry_cell_setting' value 'Monoclinic' changed to 'monoclinic'
according to
/usr/data/users/saulius/crontab/automatic-downloads/rss-feeds/RSC/lib/dictionaries/cif_core.dic
dictionary named 'cif_core.dic' version 2.4.2 from 2011-04-26.

Automatic conversion script
Id: cif_fix_values 2281 2013-09-26 08:29:07Z andrius 

 Adding full bibliography for 7214461--7214468.cif.
;
_cod_original_cell_volume 1956.2(8)
_cod_original_sg_symbol_H-M P21/c
_cod_original_formula_sum 'C11 H8 F1 N3 O1'
_cod_database_code 7214465

loop_
_symmetry_equiv_pos_as_xyz
'x, y, z'
'-x, y+1/2, -z+1/2'
'-x, -y, -z'
'x, -y-1/2, z-1/2'

loop_
_atom_site_label
_atom_site_type_symbol
_atom_site_fract_x
_atom_site_fract_y
_atom_site_fract_z
_atom_site_U_iso_or_equiv
_atom_site_adp_type
_atom_site_occupancy
_atom_site_symmetry_multiplicity
_atom_site_calc_flag
_atom_site_refinement_flags
C1 C 0.9869(4) 0.18922(9) 0.9255(2) 0.0649(7) Uani 1 1 d .
H1 H 1.1271 0.2053 0.9222 0.078 Uiso 1 1 calc R
C2 C 0.8108(4) 0.22254(9) 0.9471(2) 0.0625(7) Uani 1 1 d .
H2 H 0.8356 0.2604 0.9580 0.075 Uiso 1 1 calc R
C3 C 0.5841(4) 0.14806(9) 0.93600(18) 0.0554(6) Uani 1 1 d .
H3 H 0.4436 0.1321 0.9389 0.066 Uiso 1 1 calc R
C4 C 0.7604(4) 0.11458(8) 0.91459(17) 0.0438(5) Uani 1 1 d .
C5 C 0.7227(4) 0.05341(9) 0.89680(16) 0.0452(6) Uani 1 1 d .
C6 C 0.9287(4) -0.03383(8) 0.86309(16) 0.0428(5) Uani 1 1 d .
C7 C 0.7585(4) -0.07160(9) 0.87567(18) 0.0544(7) Uani 1 1 d .
H7 H 0.6237 -0.0596 0.8991 0.065 Uiso 1 1 calc R
C8 C 0.7889(4) -0.12730(9) 0.8535(2) 0.0597(7) Uani 1 1 d .
H8 H 0.6742 -0.1528 0.8606 0.072 Uiso 1 1 calc R
C9 C 0.9869(4) -0.14420(9) 0.82124(19) 0.0559(7) Uani 1 1 d .
C10 C 1.1598(4) -0.10843(10) 0.80988(19) 0.0593(7) Uani 1 1 d .
H10 H 1.2954 -0.1212 0.7885 0.071 Uiso 1 1 calc R
C11 C 1.1285(4) -0.05244(9) 0.83093(18) 0.0550(6) Uani 1 1 d .
H11 H 1.2441 -0.0273 0.8232 0.066 Uiso 1 1 calc R
C12 C 0.5090(4) -0.13399(9) 0.59073(19) 0.0583(7) Uani 1 1 d .
H12 H 0.3688 -0.1501 0.5945 0.070 Uiso 1 1 calc R
C13 C 0.6848(4) -0.16722(9) 0.56846(18) 0.0557(7) Uani 1 1 d .
H13 H 0.6595 -0.2050 0.5574 0.067 Uiso 1 1 calc R
C14 C 0.9127(4) -0.09308(9) 0.57840(18) 0.0510(6) Uani 1 1 d .
H14 H 1.0530 -0.0772 0.5744 0.061 Uiso 1 1 calc R
C15 C 0.7363(4) -0.05923(8) 0.60108(16) 0.0417(5) Uani 1 1 d .
C16 C 0.7754(4) 0.00196(9) 0.61928(16) 0.0462(6) Uani 1 1 d .
C17 C 0.5681(4) 0.08879(8) 0.65530(16) 0.0437(5) Uani 1 1 d .
C18 C 0.7387(4) 0.12658(8) 0.64397(18) 0.0513(6) Uani 1 1 d .
H18 H 0.8755 0.1145 0.6227 0.062 Uiso 1 1 calc R
C19 C 0.7049(4) 0.18244(9) 0.66444(19) 0.0564(7) Uani 1 1 d .
H19 H 0.8188 0.2081 0.6570 0.068 Uiso 1 1 calc R
C20 C 0.5058(4) 0.19944(9) 0.69521(19) 0.0573(7) Uani 1 1 d .
C21 C 0.3337(4) 0.16328(10) 0.7064(2) 0.0627(7) Uani 1 1 d .
H21 H 0.1973 0.1759 0.7272 0.075 Uiso 1 1 calc R
C22 C 0.3665(4) 0.10722(9) 0.68629(18) 0.0554(6) Uani 1 1 d .
H22 H 0.2513 0.0819 0.6938 0.066 Uiso 1 1 calc R
N1 N 0.9657(3) 0.13479(7) 0.90919(15) 0.0556(5) Uani 1 1 d .
N2 N 0.6060(3) 0.20267(7) 0.95289(16) 0.0638(6) Uani 1 1 d .
N3 N 0.9086(3) 0.02396(7) 0.88345(14) 0.0488(5) Uani 1 1 d .
H3B H 1.0312 0.0425 0.8878 0.059 Uiso 1 1 calc R
N4 N 0.5314(3) -0.07918(7) 0.60734(15) 0.0516(5) Uani 1 1 d .
N5 N 0.8897(3) -0.14759(7) 0.56206(16) 0.0568(5) Uani 1 1 d .
N6 N 0.5889(3) 0.03112(7) 0.63467(14) 0.0493(5) Uani 1 1 d .
H6 H 0.4668 0.0124 0.6316 0.059 Uiso 1 1 calc R
O1 O 0.5344(3) 0.03439(6) 0.89436(14) 0.0668(5) Uani 1 1 d .
O2 O 0.9630(3) 0.02120(6) 0.61961(13) 0.0647(5) Uani 1 1 d .
F1 F 1.0163(3) -0.19917(5) 0.79876(13) 0.0830(5) Uani 1 1 d .
F2 F 0.4751(3) 0.25423(5) 0.71727(13) 0.0880(5) Uani 1 1 d .

loop_
_atom_site_aniso_label
_atom_site_aniso_U_11
_atom_site_aniso_U_22
_atom_site_aniso_U_33
_atom_site_aniso_U_23
_atom_site_aniso_U_13
_atom_site_aniso_U_12
C1 0.0563(16) 0.0358(12) 0.102(2) -0.0088(13) 0.0015(14) -0.0053(11)
C2 0.0665(17) 0.0322(12) 0.088(2) -0.0092(12) -0.0023(15) 0.0019(12)
C3 0.0540(15) 0.0392(12) 0.0732(18) 0.0020(12) 0.0075(13) 0.0043(11)
C4 0.0505(14) 0.0330(11) 0.0475(14) 0.0009(10) -0.0036(11) 0.0016(10)
C5 0.0497(14) 0.0336(11) 0.0519(15) 0.0021(10) -0.0016(11) -0.0014(11)
C6 0.0461(13) 0.0324(11) 0.0496(15) -0.0031(10) -0.0016(11) 0.0021(10)
C7 0.0494(14) 0.0370(12) 0.0777(19) 0.0013(12) 0.0126(13) -0.0005(11)
C8 0.0513(15) 0.0342(12) 0.093(2) 0.0011(12) 0.0022(13) -0.0024(11)
C9 0.0587(16) 0.0327(12) 0.0753(18) -0.0061(11) -0.0074(13) 0.0090(11)
C10 0.0505(14) 0.0520(15) 0.0754(19) -0.0082(13) 0.0039(13) 0.0096(12)
C11 0.0502(14) 0.0421(13) 0.0728(18) -0.0034(12) 0.0023(12) -0.0050(11)
C12 0.0511(14) 0.0396(12) 0.084(2) -0.0030(13) 0.0018(13) -0.0087(11)
C13 0.0618(17) 0.0294(11) 0.0755(19) -0.0028(11) 0.0000(14) -0.0037(11)
C14 0.0489(14) 0.0405(12) 0.0637(17) 0.0015(11) 0.0044(12) -0.0056(11)
C15 0.0464(13) 0.0325(11) 0.0462(14) 0.0015(10) 0.0020(10) -0.0051(10)
C16 0.0546(15) 0.0344(11) 0.0494(15) 0.0011(10) -0.0005(11) -0.0049(11)
C17 0.0473(13) 0.0330(11) 0.0502(15) -0.0014(10) -0.0029(11) -0.0043(10)
C18 0.0515(14) 0.0344(12) 0.0683(17) 0.0013(11) 0.0077(12) -0.0023(10)
C19 0.0584(15) 0.0300(11) 0.0803(19) 0.0048(11) -0.0025(13) -0.0068(11)
C20 0.0607(16) 0.0329(12) 0.0777(19) -0.0048(12) -0.0050(13) 0.0079(11)
C21 0.0491(14) 0.0506(15) 0.088(2) -0.0076(14) 0.0026(13) 0.0073(12)
C22 0.0465(14) 0.0423(13) 0.0771(19) -0.0021(12) -0.0006(12) -0.0081(11)
N1 0.0524(12) 0.0349(10) 0.0791(15) -0.0077(10) 0.0000(10) 0.0007(9)
N2 0.0632(14) 0.0380(11) 0.0902(17) -0.0067(11) 0.0046(12) 0.0109(10)
N3 0.0481(11) 0.0308(9) 0.0675(14) -0.0045(9) 0.0011(9) -0.0017(8)
N4 0.0472(12) 0.0357(10) 0.0719(14) -0.0059(9) 0.0031(10) -0.0044(9)
N5 0.0564(13) 0.0367(10) 0.0776(15) -0.0014(10) 0.0071(11) 0.0015(9)
N6 0.0481(11) 0.0310(9) 0.0687(14) -0.0042(9) 0.0018(10) -0.0090(8)
O1 0.0526(10) 0.0392(9) 0.1087(15) -0.0008(9) 0.0060(10) -0.0039(8)
O2 0.0552(10) 0.0398(9) 0.0994(14) -0.0047(9) 0.0058(9) -0.0107(8)
F1 0.0860(11) 0.0355(7) 0.1269(14) -0.0143(8) -0.0012(10) 0.0128(7)
F2 0.0887(11) 0.0358(7) 0.1393(15) -0.0136(9) 0.0016(10) 0.0108(7)

loop_
_atom_type_symbol
_atom_type_description
_atom_type_scat_dispersion_real
_atom_type_scat_dispersion_imag
_atom_type_scat_source
C C 0.0033 0.0016 'International Tables Vol C Tables 4.2.6.8 and 6.1.1.4'
H H 0.0000 0.0000 'International Tables Vol C Tables 4.2.6.8 and 6.1.1.4'
N N 0.0061 0.0033 'International Tables Vol C Tables 4.2.6.8 and 6.1.1.4'
O O 0.0106 0.0060 'International Tables Vol C Tables 4.2.6.8 and 6.1.1.4'
F F 0.0171 0.0103 'International Tables Vol C Tables 4.2.6.8 and 6.1.1.4'

loop_
_geom_angle_atom_site_label_1
_geom_angle_atom_site_label_2
_geom_angle_atom_site_label_3
_geom_angle
N1 C1 C2 122.7(2)
N1 C1 H1 118.7
C2 C1 H1 118.7
N2 C2 C1 122.2(2)
N2 C2 H2 118.9
C1 C2 H2 118.9
N2 C3 C4 122.6(2)
N2 C3 H3 118.7
C4 C3 H3 118.7
N1 C4 C3 121.8(2)
N1 C4 C5 118.7(2)
C3 C4 C5 119.5(2)
O1 C5 N3 125.3(2)
O1 C5 C4 120.2(2)
N3 C5 C4 114.5(2)
C11 C6 C7 119.4(2)
C11 C6 N3 117.6(2)
C7 C6 N3 123.0(2)
C8 C7 C6 120.0(2)
C8 C7 H7 120.0
C6 C7 H7 120.0
C9 C8 C7 119.2(2)
C9 C8 H8 120.4
C7 C8 H8 120.4
C8 C9 C10 122.5(2)
C8 C9 F1 119.2(2)
C10 C9 F1 118.3(2)
C9 C10 C11 118.3(2)
C9 C10 H10 120.8
C11 C10 H10 120.8
C6 C11 C10 120.6(2)
C6 C11 H11 119.7
C10 C11 H11 119.7
N4 C12 C13 122.4(2)
N4 C12 H12 118.8
C13 C12 H12 118.8
N5 C13 C12 122.5(2)
N5 C13 H13 118.7
C12 C13 H13 118.7
N5 C14 C15 122.6(2)
N5 C14 H14 118.7
C15 C14 H14 118.7
N4 C15 C14 121.8(2)
N4 C15 C16 118.6(2)
C14 C15 C16 119.6(2)
O2 C16 N6 125.5(2)
O2 C16 C15 120.5(2)
N6 C16 C15 114.0(2)
C22 C17 C18 119.5(2)
C22 C17 N6 117.4(2)
C18 C17 N6 123.0(2)
C17 C18 C19 119.7(2)
C17 C18 H18 120.2
C19 C18 H18 120.2
C20 C19 C18 119.7(2)
C20 C19 H19 120.2
C18 C19 H19 120.2
C19 C20 F2 119.4(2)
C19 C20 C21 122.1(2)
F2 C20 C21 118.5(2)
C20 C21 C22 118.6(2)
C20 C21 H21 120.7
C22 C21 H21 120.7
C17 C22 C21 120.5(2)
C17 C22 H22 119.8
C21 C22 H22 119.8
C1 N1 C4 115.5(2)
C2 N2 C3 115.3(2)
C5 N3 C6 128.23(19)
C5 N3 H3B 115.9
C6 N3 H3B 115.9
C15 N4 C12 115.4(2)
C13 N5 C14 115.3(2)
C16 N6 C17 128.22(19)
C16 N6 H6 115.9
C17 N6 H6 115.9

loop_
_geom_bond_atom_site_label_1
_geom_bond_atom_site_label_2
_geom_bond_distance
C1 N1 1.329(3)
C1 C2 1.369(3)
C1 H1 0.9300
C2 N2 1.326(3)
C2 H2 0.9300
C3 N2 1.335(3)
C3 C4 1.372(3)
C3 H3 0.9300
C4 N1 1.332(3)
C4 C5 1.502(3)
C5 O1 1.220(2)
C5 N3 1.341(3)
C6 C11 1.371(3)
C6 C7 1.383(3)
C6 N3 1.419(2)
C7 C8 1.383(3)
C7 H7 0.9300
C8 C9 1.349(3)
C8 H8 0.9300
C9 C10 1.362(3)
C9 F1 1.366(2)
C10 C11 1.387(3)
C10 H10 0.9300
C11 H11 0.9300
C12 N4 1.339(3)
C12 C13 1.369(3)
C12 H12 0.9300
C13 N5 1.326(3)
C13 H13 0.9300
C14 N5 1.332(3)
C14 C15 1.382(3)
C14 H14 0.9300
C15 N4 1.328(3)
C15 C16 1.504(3)
C16 O2 1.219(3)
C16 N6 1.346(3)
C17 C22 1.374(3)
C17 C18 1.383(3)
C17 N6 1.417(3)
C18 C19 1.385(3)
C18 H18 0.9300
C19 C20 1.349(3)
C19 H19 0.9300
C20 F2 1.362(2)
C20 C21 1.364(3)
C21 C22 1.388(3)
C21 H21 0.9300
C22 H22 0.9300
N3 H3B 0.8600
N6 H6 0.8600

loop_
_geom_torsion_atom_site_label_1
_geom_torsion_atom_site_label_2
_geom_torsion_atom_site_label_3
_geom_torsion_atom_site_label_4
_geom_torsion
N1 C1 C2 N2 -0.2(4)
N2 C3 C4 N1 -0.1(4)
N2 C3 C4 C5 179.8(2)
N1 C4 C5 O1 -174.8(2)
C3 C4 C5 O1 5.3(3)
N1 C4 C5 N3 4.4(3)
C3 C4 C5 N3 -175.5(2)
C11 C6 C7 C8 -1.7(4)
N3 C6 C7 C8 179.4(2)
C6 C7 C8 C9 1.2(4)
C7 C8 C9 C10 0.2(4)
C7 C8 C9 F1 -179.6(2)
C8 C9 C10 C11 -1.0(4)
F1 C9 C10 C11 178.8(2)
C7 C6 C11 C10 0.8(4)
N3 C6 C11 C10 179.9(2)
C9 C10 C11 C6 0.5(4)
N4 C12 C13 N5 0.2(4)
N5 C14 C15 N4 -0.5(4)
N5 C14 C15 C16 179.6(2)
N4 C15 C16 O2 175.9(2)
C14 C15 C16 O2 -4.1(3)
N4 C15 C16 N6 -3.8(3)
C14 C15 C16 N6 176.1(2)
C22 C17 C18 C19 0.3(3)
N6 C17 C18 C19 179.2(2)
C17 C18 C19 C20 0.0(4)
C18 C19 C20 F2 178.6(2)
C18 C19 C20 C21 -0.5(4)
C19 C20 C21 C22 0.6(4)
F2 C20 C21 C22 -178.4(2)
C18 C17 C22 C21 -0.2(4)
N6 C17 C22 C21 -179.1(2)
C20 C21 C22 C17 -0.3(4)
C2 C1 N1 C4 0.4(4)
C3 C4 N1 C1 -0.2(4)
C5 C4 N1 C1 179.9(2)
C1 C2 N2 C3 -0.2(4)
C4 C3 N2 C2 0.3(4)
O1 C5 N3 C6 0.7(4)
C4 C5 N3 C6 -178.5(2)
C11 C6 N3 C5 165.9(2)
C7 C6 N3 C5 -15.1(4)
C14 C15 N4 C12 0.3(3)
C16 C15 N4 C12 -179.7(2)
C13 C12 N4 C15 -0.2(4)
C12 C13 N5 C14 -0.3(4)
C15 C14 N5 C13 0.4(4)
O2 C16 N6 C17 -0.8(4)
C15 C16 N6 C17 178.9(2)
C22 C17 N6 C16 -168.2(2)
C18 C17 N6 C16 13.0(4)
